data_4132660
loop_
_publ_author_name
'Pranckevicius, Conor'
'Jimen\'ez-Halla, J Oscar C'
'Kirsch, Marius'
'Krummenacher, Ivo'
'Braunschweig, Holger'

_publ_section_title
;
 Complexation and Release of N-Heterocyclic Carbene-Aminoborylene Ligands
 from Group VI and VIII Metals.
;
_journal_issue 33
_journal_name_full 'Journal of the American Chemical Society'
_journal_page_first 10524
_journal_page_last 10529
_journal_paper_doi 10.1021/jacs.8b05398
_journal_volume 140
_journal_year 2018
_chemical_formula_moiety 'C30 H34 B Cr N3 O5'
_chemical_formula_sum 'C30 H34 B Cr N3 O5'
_chemical_formula_weight 579.41
_space_group_crystal_system monoclinic
_space_group_IT_number 14
_space_group_name_Hall '-P 2yn'
_space_group_name_H-M_alt 'P 1 21/n 1'
_atom_sites_solution_hydrogens geom
_audit_creation_method SHELXL-2014/7
_cell_angle_alpha 90
_cell_angle_beta 110.324(19)
_cell_angle_gamma 90
_cell_formula_units_Z 4
_cell_length_a 17.203(7)
_cell_length_b 10.435(4)
_cell_length_c 17.352(6)
_cell_measurement_reflns_used 4263
_cell_measurement_temperature 100(2)
_cell_measurement_theta_max 27.22
_cell_measurement_theta_min 2.32
_cell_volume 2921(2)
_computing_cell_refinement 'Saint+ ver. 7.68A (Bruker AXS)'
_computing_data_collection 'APEX2 ver. 2014.9 (Bruker AXS)'
_computing_data_reduction 'Saint+ ver. 7.68A (Bruker AXS)'
_computing_molecular_graphics 'Mercury 2017'
_computing_publication_material 'SHELXL-2014/6 (Sheldrick, 2014)'
_computing_structure_refinement 'SHELXL-2014/7 (Sheldrick, 2014)'
_computing_structure_solution 'SHELXL-2014/6 (Sheldrick, 2014)'
_diffrn_ambient_temperature 100(2)
_diffrn_measured_fraction_theta_full 1.000
_diffrn_measured_fraction_theta_max 1.000
_diffrn_measurement_device_type 'Bruker APEX-II CCD'
_diffrn_measurement_method '\f and \w scans'
_diffrn_radiation_type MoK\a
_diffrn_radiation_wavelength 0.71073
_diffrn_reflns_av_R_equivalents 0.1496
_diffrn_reflns_av_unetI/netI 0.0788
_diffrn_reflns_Laue_measured_fraction_full 1.000
_diffrn_reflns_Laue_measured_fraction_max 1.000
_diffrn_reflns_limit_h_max 20
_diffrn_reflns_limit_h_min -20
_diffrn_reflns_limit_k_max 12
_diffrn_reflns_limit_k_min -12
_diffrn_reflns_limit_l_max 20
_diffrn_reflns_limit_l_min -20
_diffrn_reflns_number 35984
_diffrn_reflns_point_group_measured_fraction_full 1.000
_diffrn_reflns_point_group_measured_fraction_max 1.000
_diffrn_reflns_theta_full 25.099
_diffrn_reflns_theta_max 25.099
_diffrn_reflns_theta_min 2.063
_diffrn_source 'sealed tube'
_exptl_absorpt_coefficient_mu 0.435
_exptl_absorpt_correction_T_max 0.7456
_exptl_absorpt_correction_T_min 0.6539
_exptl_absorpt_correction_type multi-scan
_exptl_absorpt_process_details sadabs
_exptl_crystal_colour yellow
_exptl_crystal_density_diffrn 1.318
_exptl_crystal_description block
_exptl_crystal_F_000 1216
_exptl_crystal_size_max 0.08
_exptl_crystal_size_mid 0.06
_exptl_crystal_size_min 0.05
_refine_diff_density_max 0.392
_refine_diff_density_min -0.340
_refine_diff_density_rms 0.072
_refine_ls_extinction_method none
_refine_ls_goodness_of_fit_ref 1.026
_refine_ls_hydrogen_treatment constr
_refine_ls_matrix_type full
_refine_ls_number_parameters 369
_refine_ls_number_reflns 5200
_refine_ls_number_restraints 0
_refine_ls_restrained_S_all 1.026
_refine_ls_R_factor_all 0.0914
_refine_ls_R_factor_gt 0.0478
_refine_ls_shift/su_max 0.041
_refine_ls_shift/su_mean 0.000
_refine_ls_structure_factor_coef Fsqd
_refine_ls_weighting_details 'w=1/[\s^2^(Fo^2^)+(0.0261P)^2^+3.2069P] where P=(Fo^2^+2Fc^2^)/3'
_refine_ls_weighting_scheme calc
_refine_ls_wR_factor_gt 0.0848
_refine_ls_wR_factor_ref 0.0993
_reflns_Friedel_coverage 0.000
_reflns_number_gt 3533
_reflns_number_total 5200
_reflns_threshold_expression 'I > 2\s(I)'
_cod_data_source_file ja8b05398_si_002.cif
_cod_data_source_block copr004_0m
_cod_original_cell_volume 2921.1(19)
_cod_original_sg_symbol_H-M 'P 21/n'
_cod_database_code 4132660
_shelx_shelxl_version_number 2014/7
_shelx_space_group_comment
;
The symmetry employed for this shelxl refinement is uniquely defined
by the following loop, which should always be used as a source of
symmetry information in preference to the above space-group names.
They are only intended as comments.
;
_shelx_estimated_absorpt_t_min 0.6539
_shelx_estimated_absorpt_t_max 0.7456

loop_
_space_group_symop_operation_xyz
'x, y, z'
'-x+1/2, y+1/2, -z+1/2'
'-x, -y, -z'
'x-1/2, -y-1/2, z-1/2'

loop_
_atom_site_label
_atom_site_type_symbol
_atom_site_fract_x
_atom_site_fract_y
_atom_site_fract_z
_atom_site_U_iso_or_equiv
_atom_site_adp_type
_atom_site_occupancy
_atom_site_site_symmetry_order
_atom_site_calc_flag
_atom_site_refinement_flags_posn
_atom_site_refinement_flags_adp
Cr1 Cr 0.47584(3) 0.19043(4) 0.23141(3) 0.00988(13) Uani 1 1 d . .
O1 O 0.46298(12) 0.22405(19) 0.39967(13) 0.0163(5) Uani 1 1 d . .
O2 O 0.45589(14) 0.2836(2) 0.06019(14) 0.0266(6) Uani 1 1 d . .
O3 O 0.65462(13) 0.0997(2) 0.29926(14) 0.0243(6) Uani 1 1 d . .
O4 O 0.45245(14) -0.0944(2) 0.20442(14) 0.0248(6) Uani 1 1 d . .
O5 O 0.28802(12) 0.1906(2) 0.15860(13) 0.0193(5) Uani 1 1 d . .
N1 N 0.58375(14) 0.4500(2) 0.22187(15) 0.0106(6) Uani 1 1 d . .
N2 N 0.54511(14) 0.5447(2) 0.38191(14) 0.0071(5) Uani 1 1 d . .
N3 N 0.41614(14) 0.5185(2) 0.30610(14) 0.0085(5) Uani 1 1 d . .
C1 C 0.46980(17) 0.2079(3) 0.33604(19) 0.0122(7) Uani 1 1 d . .
C2 C 0.46728(18) 0.2443(3) 0.1254(2) 0.0154(7) Uani 1 1 d . .
B1 B 0.5250(2) 0.3954(3) 0.2513(2) 0.0100(8) Uani 1 1 d . .
C4 C 0.63801(18) 0.3753(3) 0.1885(2) 0.0161(7) Uani 1 1 d . .
H6 H 0.6368 0.4134 0.1371 0.019 Uiso 1 1 calc R U
H2 H 0.6168 0.2886 0.1770 0.019 Uiso 1 1 calc R U
C5 C 0.72738(19) 0.3708(3) 0.2479(2) 0.0232(8) Uani 1 1 d . .
H3 H 0.7496 0.4561 0.2571 0.035 Uiso 1 1 calc R U
H5 H 0.7600 0.3191 0.2249 0.035 Uiso 1 1 calc R U
H4 H 0.7288 0.3343 0.2992 0.035 Uiso 1 1 calc R U
C6 C 0.60142(19) 0.5891(3) 0.22164(18) 0.0143(7) Uani 1 1 d . .
H11 H 0.6577 0.6046 0.2584 0.017 Uiso 1 1 calc R U
H10 H 0.5644 0.6350 0.2432 0.017 Uiso 1 1 calc R U
C7 C 0.5919(2) 0.6437(3) 0.13715(19) 0.0217(8) Uani 1 1 d . .
H8 H 0.6380 0.6173 0.1219 0.032 Uiso 1 1 calc R U
H7 H 0.5902 0.7356 0.1391 0.032 Uiso 1 1 calc R U
H9 H 0.5414 0.6126 0.0973 0.032 Uiso 1 1 calc R U
C8 C 0.49484(17) 0.4898(3) 0.30971(17) 0.0081(6) Uani 1 1 d . .
C9 C 0.49765(18) 0.6064(3) 0.42102(18) 0.0120(7) Uani 1 1 d . .
H25 H 0.5174 0.6502 0.4707 0.014 Uiso 1 1 calc R U
C10 C 0.41793(18) 0.5910(3) 0.37358(18) 0.0111(7) Uani 1 1 d . .
H13 H 0.3722 0.6232 0.3841 0.013 Uiso 1 1 calc R U
C11 C 0.33734(17) 0.4882(3) 0.24254(18) 0.0105(7) Uani 1 1 d . .
C12 C 0.32172(18) 0.5317(3) 0.16227(18) 0.0120(7) Uani 1 1 d . .
C13 C 0.38520(19) 0.6015(3) 0.13617(19) 0.0191(8) Uani 1 1 d . .
H15 H 0.4227 0.5406 0.1266 0.029 Uiso 1 1 calc R U
H14 H 0.4156 0.6599 0.1787 0.029 Uiso 1 1 calc R U
H16 H 0.3577 0.6484 0.0865 0.029 Uiso 1 1 calc R U
C14 C 0.24276(18) 0.5117(3) 0.1049(2) 0.0164(7) Uani 1 1 d . .
H17 H 0.2316 0.5382 0.0510 0.020 Uiso 1 1 calc R U
C15 C 0.18010(18) 0.4536(3) 0.1256(2) 0.0153(7) Uani 1 1 d . .
C16 C 0.09427(19) 0.4370(3) 0.0624(2) 0.0253(9) Uani 1 1 d . .
H20 H 0.0919 0.3584 0.0330 0.038 Uiso 1 1 calc R U
H18 H 0.0821 0.5076 0.0246 0.038 Uiso 1 1 calc R U
H19 H 0.0543 0.4345 0.0896 0.038 Uiso 1 1 calc R U
C17 C 0.19825(18) 0.4132(3) 0.2059(2) 0.0165(7) Uani 1 1 d . .
H24 H 0.1566 0.3743 0.2203 0.020 Uiso 1 1 calc R U
C18 C 0.27622(18) 0.4283(3) 0.26639(19) 0.0122(7) Uani 1 1 d . .
C19 C 0.28948(19) 0.3777(3) 0.35124(19) 0.0195(8) Uani 1 1 d . .
H23 H 0.2622 0.4327 0.3782 0.029 Uiso 1 1 calc R U
H22 H 0.3478 0.3754 0.3824 0.029 Uiso 1 1 calc R U
H21 H 0.2670 0.2928 0.3473 0.029 Uiso 1 1 calc R U
C20 C 0.63517(17) 0.5588(3) 0.41209(18) 0.0101(7) Uani 1 1 d . .
C21 C 0.66739(17) 0.6822(3) 0.41136(17) 0.0116(6) Uani 1 1 d . .
C22 C 0.75328(18) 0.6952(3) 0.43811(17) 0.0148(7) Uani 1 1 d . .
H33 H 0.7758 0.7761 0.4378 0.018 Uiso 1 1 calc R U
C23 C 0.80665(18) 0.5909(3) 0.46528(18) 0.0162(7) Uani 1 1 d . .
C24 C 0.77178(18) 0.4724(3) 0.46927(18) 0.0143(7) Uani 1 1 d . .
H26 H 0.8066 0.4028 0.4897 0.017 Uiso 1 1 calc R U
C25 C 0.68632(17) 0.4540(3) 0.44372(17) 0.0101(7) Uani 1 1 d . .
C26 C 0.65269(18) 0.3243(3) 0.45302(18) 0.0149(7) Uani 1 1 d . .
H28 H 0.6360 0.2802 0.4013 0.022 Uiso 1 1 calc R U
H29 H 0.6057 0.3343 0.4703 0.022 Uiso 1 1 calc R U
H27 H 0.6948 0.2757 0.4934 0.022 Uiso 1 1 calc R U
C27 C 0.89940(19) 0.6062(4) 0.4890(2) 0.0267(9) Uani 1 1 d . .
H32 H 0.9269 0.5537 0.5360 0.040 Uiso 1 1 calc R U
H31 H 0.9142 0.6944 0.5021 0.040 Uiso 1 1 calc R U
H30 H 0.9160 0.5804 0.4439 0.040 Uiso 1 1 calc R U
C28 C 0.61364(19) 0.7999(3) 0.3830(2) 0.0194(7) Uani 1 1 d . .
H36 H 0.5989 0.8331 0.4277 0.029 Uiso 1 1 calc R U
H34 H 0.5642 0.7773 0.3383 0.029 Uiso 1 1 calc R U
H35 H 0.6437 0.8639 0.3650 0.029 Uiso 1 1 calc R U
C29 C 0.5878(2) 0.1401(3) 0.27254(19) 0.0141(7) Uani 1 1 d . .
C30 C 0.45902(19) 0.0155(3) 0.21427(19) 0.0164(7) Uani 1 1 d . .
C31 C 0.35910(19) 0.2006(3) 0.18822(18) 0.0132(7) Uani 1 1 d . .

loop_
_atom_site_aniso_label
_atom_site_aniso_U_11
_atom_site_aniso_U_22
_atom_site_aniso_U_33
_atom_site_aniso_U_23
_atom_site_aniso_U_13
_atom_site_aniso_U_12
Cr1 0.0104(3) 0.0077(2) 0.0111(3) -0.0014(2) 0.0033(2) -0.0002(2)
O1 0.0177(12) 0.0196(13) 0.0118(12) 0.0005(10) 0.0053(10) -0.0013(9)
O2 0.0276(14) 0.0399(16) 0.0131(13) 0.0030(12) 0.0081(11) 0.0013(12)
O3 0.0155(13) 0.0204(13) 0.0346(15) 0.0012(11) 0.0060(11) 0.0064(11)
O4 0.0329(14) 0.0075(12) 0.0353(15) -0.0050(11) 0.0134(12) -0.0019(10)
O5 0.0124(12) 0.0176(12) 0.0244(13) -0.0037(11) 0.0020(10) -0.0002(10)
N1 0.0123(13) 0.0080(13) 0.0114(14) -0.0011(11) 0.0041(11) -0.0005(11)
N2 0.0071(13) 0.0076(12) 0.0063(13) 0.0004(10) 0.0019(10) 0.0026(10)
N3 0.0068(12) 0.0084(13) 0.0085(13) -0.0014(10) 0.0004(10) -0.0006(10)
C1 0.0092(15) 0.0061(16) 0.0173(18) 0.0006(13) -0.0005(14) -0.0008(13)
C2 0.0105(16) 0.0165(17) 0.018(2) -0.0075(15) 0.0038(15) -0.0010(13)
B1 0.0085(17) 0.0109(18) 0.0071(19) 0.0018(14) -0.0017(15) 0.0038(15)
C4 0.0184(17) 0.0162(17) 0.0191(18) -0.0010(14) 0.0134(15) 0.0035(14)
C5 0.0158(18) 0.027(2) 0.030(2) -0.0011(17) 0.0130(16) 0.0019(15)
C6 0.0166(17) 0.0136(17) 0.0136(17) -0.0001(14) 0.0062(14) -0.0050(14)
C7 0.0257(19) 0.0198(18) 0.0205(19) 0.0035(15) 0.0094(16) -0.0057(15)
C8 0.0086(15) 0.0058(15) 0.0079(16) 0.0038(12) 0.0002(13) -0.0002(12)
C9 0.0137(16) 0.0126(16) 0.0090(16) -0.0033(13) 0.0029(13) 0.0012(13)
C10 0.0104(16) 0.0129(16) 0.0112(16) -0.0037(13) 0.0054(13) 0.0028(13)
C11 0.0091(16) 0.0082(15) 0.0111(16) -0.0027(13) -0.0005(13) 0.0028(13)
C12 0.0097(16) 0.0078(15) 0.0145(17) -0.0002(13) -0.0011(13) 0.0031(13)
C13 0.0155(17) 0.0189(18) 0.0170(18) 0.0075(15) -0.0019(14) 0.0002(15)
C14 0.0173(17) 0.0107(16) 0.0155(18) -0.0001(14) -0.0016(14) 0.0055(14)
C15 0.0071(16) 0.0106(16) 0.0212(19) -0.0062(14) -0.0039(14) 0.0037(13)
C16 0.0155(18) 0.0165(18) 0.033(2) -0.0054(16) -0.0052(16) 0.0023(14)
C17 0.0071(16) 0.0112(16) 0.032(2) -0.0070(15) 0.0082(15) -0.0015(13)
C18 0.0108(16) 0.0095(16) 0.0165(18) -0.0049(13) 0.0049(14) 0.0001(13)
C19 0.0167(17) 0.0232(18) 0.0215(19) -0.0007(15) 0.0101(15) -0.0023(15)
C20 0.0047(15) 0.0152(17) 0.0082(16) -0.0011(13) -0.0004(13) -0.0006(13)
C21 0.0103(15) 0.0150(16) 0.0080(15) 0.0002(14) 0.0013(13) -0.0007(14)
C22 0.0150(16) 0.0196(17) 0.0096(16) -0.0006(15) 0.0038(13) -0.0092(15)
C23 0.0083(16) 0.0299(19) 0.0086(17) -0.0006(15) 0.0008(13) -0.0011(14)
C24 0.0118(16) 0.0179(17) 0.0099(17) 0.0015(14) -0.0003(13) 0.0044(14)
C25 0.0113(16) 0.0137(16) 0.0041(15) -0.0001(13) 0.0011(13) 0.0002(13)
C26 0.0113(16) 0.0154(17) 0.0137(16) 0.0021(14) -0.0012(13) 0.0004(14)
C27 0.0120(17) 0.041(2) 0.023(2) 0.0034(17) 0.0015(15) -0.0048(17)
C28 0.0209(18) 0.0131(17) 0.0238(19) -0.0024(15) 0.0071(15) -0.0031(15)
C29 0.0217(19) 0.0066(15) 0.0151(18) 0.0002(13) 0.0078(15) 0.0002(14)
C30 0.0150(17) 0.0180(19) 0.0170(19) 0.0000(14) 0.0066(15) 0.0028(14)
C31 0.0214(19) 0.0072(15) 0.0111(16) -0.0025(13) 0.0058(14) 0.0010(14)

loop_
_atom_type_symbol
_atom_type_description
_atom_type_scat_dispersion_real
_atom_type_scat_dispersion_imag
_atom_type_scat_source
C C 0.0033 0.0016 'International Tables Vol C Tables 4.2.6.8 and 6.1.1.4'
H H 0.0000 0.0000 'International Tables Vol C Tables 4.2.6.8 and 6.1.1.4'
N N 0.0061 0.0033 'International Tables Vol C Tables 4.2.6.8 and 6.1.1.4'
O O 0.0106 0.0060 'International Tables Vol C Tables 4.2.6.8 and 6.1.1.4'
Cr Cr 0.3209 0.6236 'International Tables Vol C Tables 4.2.6.8 and 6.1.1.4'
B B 0.0013 0.0007 'International Tables Vol C Tables 4.2.6.8 and 6.1.1.4'

loop_
_geom_angle_atom_site_label_1
_geom_angle_atom_site_label_2
_geom_angle_atom_site_label_3
_geom_angle
C30 Cr1 C1 101.19(14)
C30 Cr1 C2 100.52(14)
C1 Cr1 C2 155.83(13)
C30 Cr1 C29 82.42(13)
C1 Cr1 C29 93.08(13)
C2 Cr1 C29 100.19(14)
C30 Cr1 C31 84.63(13)
C1 Cr1 C31 88.26(13)
C2 Cr1 C31 83.32(13)
C29 Cr1 C31 166.99(13)
C30 Cr1 B1 167.18(13)
C1 Cr1 B1 84.51(12)
C2 Cr1 B1 76.49(13)
C29 Cr1 B1 85.84(12)
C31 Cr1 B1 107.17(12)
B1 N1 C4 124.1(3)
B1 N1 C6 125.0(3)
C4 N1 C6 110.9(2)
C8 N2 C9 110.4(2)
C8 N2 C20 128.4(2)
C9 N2 C20 120.6(2)
C8 N3 C10 110.5(2)
C8 N3 C11 129.4(2)
C10 N3 C11 120.0(2)
O1 C1 Cr1 176.3(3)
O2 C2 Cr1 173.9(3)
N1 B1 C8 114.1(3)
N1 B1 Cr1 127.1(2)
C8 B1 Cr1 118.8(2)
N1 C4 C5 112.1(3)
N1 C4 H6 109.2
C5 C4 H6 109.2
N1 C4 H2 109.2
C5 C4 H2 109.2
H6 C4 H2 107.9
C4 C5 H3 109.5
C4 C5 H5 109.5
H3 C5 H5 109.5
C4 C5 H4 109.5
H3 C5 H4 109.5
H5 C5 H4 109.5
N1 C6 C7 114.4(2)
N1 C6 H11 108.7
C7 C6 H11 108.7
N1 C6 H10 108.7
C7 C6 H10 108.7
H11 C6 H10 107.6
C6 C7 H8 109.5
C6 C7 H7 109.5
H8 C7 H7 109.5
C6 C7 H9 109.5
H8 C7 H9 109.5
H7 C7 H9 109.5
N3 C8 N2 104.5(2)
N3 C8 B1 129.1(2)
N2 C8 B1 125.8(2)
C10 C9 N2 107.1(3)
C10 C9 H25 126.5
N2 C9 H25 126.5
C9 C10 N3 107.6(3)
C9 C10 H13 126.2
N3 C10 H13 126.2
C12 C11 C18 122.2(3)
C12 C11 N3 119.4(3)
C18 C11 N3 118.0(3)
C14 C12 C11 117.7(3)
C14 C12 C13 119.1(3)
C11 C12 C13 123.2(3)
C12 C13 H15 109.5
C12 C13 H14 109.5
H15 C13 H14 109.5
C12 C13 H16 109.5
H15 C13 H16 109.5
H14 C13 H16 109.5
C15 C14 C12 122.2(3)
C15 C14 H17 118.9
C12 C14 H17 118.9
C17 C15 C14 118.0(3)
C17 C15 C16 121.1(3)
C14 C15 C16 120.9(3)
C15 C16 H20 109.5
C15 C16 H18 109.5
H20 C16 H18 109.5
C15 C16 H19 109.5
H20 C16 H19 109.5
H18 C16 H19 109.5
C15 C17 C18 123.0(3)
C15 C17 H24 118.5
C18 C17 H24 118.5
C17 C18 C11 116.8(3)
C17 C18 C19 118.4(3)
C11 C18 C19 124.8(3)
C18 C19 H23 109.5
C18 C19 H22 109.5
H23 C19 H22 109.5
C18 C19 H21 109.5
H23 C19 H21 109.5
H22 C19 H21 109.5
C25 C20 C21 121.8(3)
C25 C20 N2 120.6(3)
C21 C20 N2 117.5(2)
C22 C21 C20 117.6(3)
C22 C21 C28 119.2(3)
C20 C21 C28 123.3(3)
C21 C22 C23 122.3(3)
C21 C22 H33 118.9
C23 C22 H33 118.9
C24 C23 C22 117.8(3)
C24 C23 C27 121.0(3)
C22 C23 C27 121.2(3)
C23 C24 C25 122.3(3)
C23 C24 H26 118.9
C25 C24 H26 118.9
C20 C25 C24 118.0(3)
C20 C25 C26 122.4(3)
C24 C25 C26 119.6(3)
C25 C26 H28 109.5
C25 C26 H29 109.5
H28 C26 H29 109.5
C25 C26 H27 109.5
H28 C26 H27 109.5
H29 C26 H27 109.5
C23 C27 H32 109.5
C23 C27 H31 109.5
H32 C27 H31 109.5
C23 C27 H30 109.5
H32 C27 H30 109.5
H31 C27 H30 109.5
C21 C28 H36 109.5
C21 C28 H34 109.5
H36 C28 H34 109.5
C21 C28 H35 109.5
H36 C28 H35 109.5
H34 C28 H35 109.5
O3 C29 Cr1 174.6(3)
O4 C30 Cr1 176.8(3)
O5 C31 Cr1 171.1(3)

loop_
_geom_bond_atom_site_label_1
_geom_bond_atom_site_label_2
_geom_bond_distance
Cr1 C30 1.856(3)
Cr1 C1 1.863(3)
Cr1 C2 1.879(4)
Cr1 C29 1.881(3)
Cr1 C31 1.887(3)
Cr1 B1 2.281(4)
O1 C1 1.163(3)
O2 C2 1.155(4)
O3 C29 1.160(4)
O4 C30 1.159(4)
O5 C31 1.155(3)
N1 B1 1.401(4)
N1 C4 1.480(4)
N1 C6 1.483(4)
N2 C8 1.376(3)
N2 C9 1.388(4)
N2 C20 1.460(3)
N3 C8 1.366(4)
N3 C10 1.386(4)
N3 C11 1.454(3)
B1 C8 1.623(4)
C4 C5 1.526(4)
C4 H6 0.9700
C4 H2 0.9700
C5 H3 0.9600
C5 H5 0.9600
C5 H4 0.9600
C6 C7 1.528(4)
C6 H11 0.9700
C6 H10 0.9700
C7 H8 0.9600
C7 H7 0.9600
C7 H9 0.9600
C9 C10 1.342(4)
C9 H25 0.9300
C10 H13 0.9300
C11 C12 1.399(4)
C11 C18 1.404(4)
C12 C14 1.393(4)
C12 C13 1.507(4)
C13 H15 0.9600
C13 H14 0.9600
C13 H16 0.9600
C14 C15 1.388(4)
C14 H17 0.9300
C15 C17 1.385(4)
C15 C16 1.512(4)
C16 H20 0.9600
C16 H18 0.9600
C16 H19 0.9600
C17 C18 1.395(4)
C17 H24 0.9300
C18 C19 1.505(4)
C19 H23 0.9600
C19 H22 0.9600
C19 H21 0.9600
C20 C25 1.392(4)
C20 C21 1.404(4)
C21 C22 1.393(4)
C21 C28 1.513(4)
C22 C23 1.396(4)
C22 H33 0.9300
C23 C24 1.386(4)
C23 C27 1.512(4)
C24 C25 1.394(4)
C24 H26 0.9300
C25 C26 1.502(4)
C26 H28 0.9600
C26 H29 0.9600
C26 H27 0.9600
C27 H32 0.9600
C27 H31 0.9600
C27 H30 0.9600
C28 H36 0.9600
C28 H34 0.9600
C28 H35 0.9600

loop_
_geom_torsion_atom_site_label_1
_geom_torsion_atom_site_label_2
_geom_torsion_atom_site_label_3
_geom_torsion_atom_site_label_4
_geom_torsion
C4 N1 B1 C8 161.7(2)
C6 N1 B1 C8 -16.8(4)
C4 N1 B1 Cr1 -14.6(4)
C6 N1 B1 Cr1 166.9(2)
B1 N1 C4 C5 -106.3(3)
C6 N1 C4 C5 72.4(3)
B1 N1 C6 C7 -123.6(3)
C4 N1 C6 C7 57.7(3)
C10 N3 C8 N2 1.0(3)
C11 N3 C8 N2 178.3(3)
C10 N3 C8 B1 172.6(3)
C11 N3 C8 B1 -10.1(5)
C9 N2 C8 N3 -0.5(3)
C20 N2 C8 N3 -171.3(3)
C9 N2 C8 B1 -172.4(3)
C20 N2 C8 B1 16.7(4)
N1 B1 C8 N3 131.0(3)
Cr1 B1 C8 N3 -52.4(4)
N1 B1 C8 N2 -59.0(4)
Cr1 B1 C8 N2 117.6(3)
C8 N2 C9 C10 -0.3(3)
C20 N2 C9 C10 171.4(2)
N2 C9 C10 N3 0.9(3)
C8 N3 C10 C9 -1.2(3)
C11 N3 C10 C9 -178.8(3)
C8 N3 C11 C12 -58.7(4)
C10 N3 C11 C12 118.4(3)
C8 N3 C11 C18 128.3(3)
C10 N3 C11 C18 -54.7(4)
C18 C11 C12 C14 -1.2(4)
N3 C11 C12 C14 -173.9(3)
C18 C11 C12 C13 177.2(3)
N3 C11 C12 C13 4.5(4)
C11 C12 C14 C15 1.5(4)
C13 C12 C14 C15 -176.9(3)
C12 C14 C15 C17 -0.9(5)
C12 C14 C15 C16 178.1(3)
C14 C15 C17 C18 -0.1(5)
C16 C15 C17 C18 -179.1(3)
C15 C17 C18 C11 0.4(4)
C15 C17 C18 C19 -178.5(3)
C12 C11 C18 C17 0.2(4)
N3 C11 C18 C17 173.1(2)
C12 C11 C18 C19 179.0(3)
N3 C11 C18 C19 -8.1(4)
C8 N2 C20 C25 -75.1(4)
C9 N2 C20 C25 114.9(3)
C8 N2 C20 C21 107.7(3)
C9 N2 C20 C21 -62.3(4)
C25 C20 C21 C22 4.6(4)
N2 C20 C21 C22 -178.3(2)
C25 C20 C21 C28 -175.6(3)
N2 C20 C21 C28 1.5(4)
C20 C21 C22 C23 -0.3(4)
C28 C21 C22 C23 179.8(3)
C21 C22 C23 C24 -3.4(4)
C21 C22 C23 C27 176.2(3)
C22 C23 C24 C25 3.0(5)
C27 C23 C24 C25 -176.5(3)
C21 C20 C25 C24 -4.9(4)
N2 C20 C25 C24 178.1(3)
C21 C20 C25 C26 173.5(3)
N2 C20 C25 C26 -3.5(4)
C23 C24 C25 C20 1.0(4)
C23 C24 C25 C26 -177.4(3)
